data_1554375
loop_
_publ_author_name
'Han, Yulin'
'Ma, Shengming'

_publ_section_title
;
 Rhodium-catalyzed highly diastereoselective intramolecular [4 + 2]
 cycloaddition of 1,3-disubstituted allene-1,3-dienes
;
_journal_issue 18
_journal_name_full 'Organic Chemistry Frontiers'
_journal_page_first 2680
_journal_paper_doi 10.1039/C8QO00650D
_journal_volume 5
_journal_year 2018
_chemical_formula_sum 'C18 H23 N O2 S'
_chemical_formula_weight 317.43
_space_group_crystal_system monoclinic
_space_group_IT_number 14
_space_group_name_Hall '-P 2ybc'
_space_group_name_H-M_alt 'P 1 21/c 1'
_atom_sites_solution_hydrogens geom
_audit_creation_method SHELXL-2013
_audit_update_record
;
2017-06-13 deposited with the CCDC.
2018-07-30 downloaded from the CCDC.
;
_cell_angle_alpha 90
_cell_angle_beta 101.747(3)
_cell_angle_gamma 90
_cell_formula_units_Z 4
_cell_length_a 10.6868(14)
_cell_length_b 20.200(3)
_cell_length_c 8.0112(10)
_cell_measurement_reflns_used 2189
_cell_measurement_temperature 293(2)
_cell_measurement_theta_max 46.042
_cell_measurement_theta_min 4.384
_cell_volume 1693.2(4)
_computing_cell_refinement 'Bruker SMART'
_computing_data_collection 'Bruker SMART'
_computing_data_reduction 'Bruker SHELXTL'
_computing_molecular_graphics 'Bruker SHELXTL'
_computing_publication_material 'Bruker SHELXTL'
_computing_structure_refinement 'SHELXL-2013 (Sheldrick, 2013)'
_computing_structure_solution 'Bruker SHELXTL'
_diffrn_ambient_temperature 293(2)
_diffrn_measured_fraction_theta_full 0.973
_diffrn_measured_fraction_theta_max 0.999
_diffrn_measurement_device_type 'CCD area detector'
_diffrn_measurement_method 'phi and omega scans'
_diffrn_radiation_type MoK\a
_diffrn_radiation_wavelength 0.71073
_diffrn_reflns_av_R_equivalents 0.0374
_diffrn_reflns_av_unetI/netI 0.0400
_diffrn_reflns_Laue_measured_fraction_full 0.973
_diffrn_reflns_Laue_measured_fraction_max 0.999
_diffrn_reflns_limit_h_max 12
_diffrn_reflns_limit_h_min -12
_diffrn_reflns_limit_k_max 24
_diffrn_reflns_limit_k_min -19
_diffrn_reflns_limit_l_max 9
_diffrn_reflns_limit_l_min -9
_diffrn_reflns_number 9268
_diffrn_reflns_point_group_measured_fraction_full 0.973
_diffrn_reflns_point_group_measured_fraction_max 0.999
_diffrn_reflns_theta_full 25.242
_diffrn_reflns_theta_max 24.998
_diffrn_reflns_theta_min 1.946
_exptl_absorpt_coefficient_mu 0.198
_exptl_absorpt_correction_T_max 0.7456
_exptl_absorpt_correction_T_min 0.6696
_exptl_absorpt_correction_type multi-scan
_exptl_absorpt_process_details sadabs
_exptl_crystal_colour colorless
_exptl_crystal_density_diffrn 1.245
_exptl_crystal_description prismatic
_exptl_crystal_F_000 680
_exptl_crystal_size_max 0.200
_exptl_crystal_size_mid 0.160
_exptl_crystal_size_min 0.130
_refine_diff_density_max 0.272
_refine_diff_density_min -0.201
_refine_diff_density_rms 0.045
_refine_ls_extinction_method none
_refine_ls_goodness_of_fit_ref 1.029
_refine_ls_hydrogen_treatment constr
_refine_ls_matrix_type full
_refine_ls_number_parameters 202
_refine_ls_number_reflns 2981
_refine_ls_number_restraints 0
_refine_ls_restrained_S_all 1.029
_refine_ls_R_factor_all 0.0611
_refine_ls_R_factor_gt 0.0486
_refine_ls_shift/su_max 0.002
_refine_ls_shift/su_mean 0.000
_refine_ls_structure_factor_coef Fsqd
_refine_ls_weighting_details 'w=1/[\s^2^(Fo^2^)+(0.0661P)^2^+0.4888P] where P=(Fo^2^+2Fc^2^)/3'
_refine_ls_weighting_scheme calc
_refine_ls_wR_factor_gt 0.1232
_refine_ls_wR_factor_ref 0.1316
_reflns_Friedel_coverage 0.000
_reflns_number_gt 2365
_reflns_number_total 2981
_reflns_threshold_expression 'I > 2\s(I)'
_cod_data_source_file c8qo00650d2.cif
_cod_data_source_block cd17234
_cod_original_sg_symbol_H-M 'P 21/c'
_cod_database_code 1554375
_shelx_space_group_comment
; 
The symmetry employed for this shelxl refinement is uniquely defined 
by the following loop, which should always be used as a source of 
symmetry information in preference to the above space-group names. 
They are only intended as comments. 
;
_shelx_estimated_absorpt_t_min 0.961
_shelx_estimated_absorpt_t_max 0.975
_shelxl_version_number 2013-4

loop_
_space_group_symop_operation_xyz
'x, y, z'
'-x, y+1/2, -z+1/2'
'-x, -y, -z'
'x, -y-1/2, z-1/2'

loop_
_atom_site_label
_atom_site_type_symbol
_atom_site_fract_x
_atom_site_fract_y
_atom_site_fract_z
_atom_site_U_iso_or_equiv
_atom_site_adp_type
_atom_site_occupancy
_atom_site_site_symmetry_order
_atom_site_calc_flag
_atom_site_refinement_flags_posn
_atom_site_refinement_flags_adp
S1 S 0.78534(5) 1.01257(3) 0.70330(7) 0.0451(2) Uani 1 1 d . .
N1 N 0.67970(17) 0.97160(9) 0.7803(2) 0.0446(5) Uani 1 1 d . .
O1 O 0.85365(16) 1.05261(8) 0.8383(2) 0.0570(5) Uani 1 1 d . .
O2 O 0.71795(15) 1.04282(8) 0.5508(2) 0.0586(5) Uani 1 1 d . .
C1 C 0.5947(2) 0.92657(13) 0.6626(3) 0.0525(6) Uani 1 1 d . .
H1A H 0.6403 0.9057 0.5836 0.063 Uiso 1 1 calc R U
H1B H 0.5217 0.9503 0.5982 0.063 Uiso 1 1 calc R U
C2 C 0.7121(2) 0.94247(11) 0.9529(3) 0.0481(6) Uani 1 1 d . .
H2A H 0.6678 0.9654 1.0302 0.058 Uiso 1 1 calc R U
H2B H 0.8034 0.9447 0.9980 0.058 Uiso 1 1 calc R U
C3 C 0.6677(2) 0.87084(10) 0.9282(3) 0.0400(5) Uani 1 1 d . .
H3 H 0.7348 0.8449 0.8915 0.048 Uiso 1 1 calc R U
C4 C 0.5529(2) 0.87558(11) 0.7795(3) 0.0436(5) Uani 1 1 d . .
H4 H 0.5397 0.8328 0.7208 0.052 Uiso 1 1 calc R U
C5 C 0.4348(2) 0.89460(12) 0.8389(3) 0.0525(6) Uani 1 1 d . .
H5 H 0.3652 0.9093 0.7580 0.063 Uiso 1 1 calc R U
C6 C 0.4229(2) 0.89186(12) 0.9982(3) 0.0558(6) Uani 1 1 d . .
H6 H 0.3452 0.9052 1.0222 0.067 Uiso 1 1 calc R U
C7 C 0.5237(2) 0.86912(11) 1.1450(3) 0.0485(6) Uani 1 1 d . .
H7 H 0.5556 0.9088 1.2105 0.058 Uiso 1 1 calc R U
C8 C 0.6369(2) 0.83895(10) 1.0849(3) 0.0394(5) Uani 1 1 d . .
C9 C 0.7027(2) 0.78875(11) 1.1641(3) 0.0493(6) Uani 1 1 d . .
H9 H 0.6736 0.7720 1.2574 0.059 Uiso 1 1 calc R U
C10 C 0.8178(3) 0.75535(13) 1.1236(3) 0.0650(7) Uani 1 1 d . .
H10A H 0.7937 0.7131 1.0720 0.098 Uiso 1 1 calc R U
H10B H 0.8805 0.7491 1.2267 0.098 Uiso 1 1 calc R U
H10C H 0.8532 0.7824 1.0462 0.098 Uiso 1 1 calc R U
C11 C 0.4645(3) 0.82531(15) 1.2630(4) 0.0732(8) Uani 1 1 d . .
H11A H 0.3959 0.8487 1.2978 0.110 Uiso 1 1 calc R U
H11B H 0.5283 0.8141 1.3616 0.110 Uiso 1 1 calc R U
H11C H 0.4320 0.7856 1.2038 0.110 Uiso 1 1 calc R U
C12 C 0.8924(2) 0.95471(11) 0.6458(3) 0.0462(5) Uani 1 1 d . .
C13 C 0.9881(2) 0.92823(13) 0.7698(3) 0.0577(6) Uani 1 1 d . .
H13 H 0.9985 0.9421 0.8825 0.069 Uiso 1 1 calc R U
C14 C 1.0683(2) 0.88083(14) 0.7243(4) 0.0704(8) Uani 1 1 d . .
H14 H 1.1321 0.8625 0.8079 0.084 Uiso 1 1 calc R U
C15 C 1.0559(3) 0.86012(13) 0.5573(5) 0.0692(8) Uani 1 1 d . .
C16 C 0.9609(3) 0.88832(13) 0.4364(4) 0.0651(7) Uani 1 1 d . .
H16 H 0.9519 0.8755 0.3231 0.078 Uiso 1 1 calc R U
C17 C 0.8789(2) 0.93490(13) 0.4783(3) 0.0543(6) Uani 1 1 d . .
H17 H 0.8149 0.9529 0.3945 0.065 Uiso 1 1 calc R U
C18 C 1.1447(3) 0.80854(17) 0.5100(6) 0.1063(13) Uani 1 1 d . .
H18A H 1.1093 0.7653 0.5189 0.159 Uiso 1 1 calc R U
H18B H 1.2264 0.8116 0.5861 0.159 Uiso 1 1 calc R U
H18C H 1.1547 0.8159 0.3951 0.159 Uiso 1 1 calc R U

loop_
_atom_site_aniso_label
_atom_site_aniso_U_11
_atom_site_aniso_U_22
_atom_site_aniso_U_33
_atom_site_aniso_U_23
_atom_site_aniso_U_13
_atom_site_aniso_U_12
S1 0.0449(3) 0.0452(3) 0.0450(3) 0.0074(2) 0.0084(3) -0.0040(2)
N1 0.0445(10) 0.0489(11) 0.0392(10) 0.0063(8) 0.0055(8) -0.0060(8)
O1 0.0623(10) 0.0505(10) 0.0574(10) -0.0037(8) 0.0109(8) -0.0139(8)
O2 0.0572(10) 0.0624(11) 0.0551(10) 0.0211(8) 0.0086(8) 0.0005(8)
C1 0.0450(13) 0.0664(15) 0.0438(13) 0.0064(11) 0.0036(10) -0.0097(11)
C2 0.0504(13) 0.0521(13) 0.0400(12) 0.0063(10) 0.0052(10) -0.0095(11)
C3 0.0401(11) 0.0406(12) 0.0397(11) 0.0020(9) 0.0091(9) 0.0046(9)
C4 0.0444(12) 0.0437(12) 0.0414(12) -0.0001(10) 0.0061(10) -0.0041(10)
C5 0.0383(12) 0.0589(15) 0.0584(15) 0.0115(12) 0.0055(11) 0.0030(10)
C6 0.0471(13) 0.0580(15) 0.0665(16) 0.0101(13) 0.0215(12) 0.0117(11)
C7 0.0579(14) 0.0423(12) 0.0485(13) 0.0015(10) 0.0182(11) 0.0029(11)
C8 0.0464(12) 0.0324(11) 0.0381(11) -0.0019(9) 0.0057(9) 0.0005(9)
C9 0.0584(14) 0.0430(13) 0.0449(13) 0.0044(10) 0.0064(11) 0.0034(11)
C10 0.0702(17) 0.0611(16) 0.0599(16) 0.0047(13) 0.0041(13) 0.0245(13)
C11 0.0801(19) 0.0753(19) 0.0757(19) 0.0184(15) 0.0426(16) 0.0112(15)
C12 0.0383(12) 0.0506(13) 0.0497(13) 0.0028(11) 0.0088(10) -0.0093(10)
C13 0.0451(13) 0.0664(16) 0.0588(15) -0.0008(13) 0.0040(12) -0.0054(12)
C14 0.0409(14) 0.0651(17) 0.102(2) 0.0091(16) 0.0071(15) -0.0004(13)
C15 0.0543(16) 0.0519(15) 0.109(3) -0.0108(16) 0.0355(17) -0.0148(13)
C16 0.0653(17) 0.0646(17) 0.0719(18) -0.0146(15) 0.0294(15) -0.0198(14)
C17 0.0516(14) 0.0603(15) 0.0516(14) -0.0005(12) 0.0116(11) -0.0117(12)
C18 0.080(2) 0.074(2) 0.178(4) -0.021(2) 0.057(2) -0.0005(18)

loop_
_atom_type_symbol
_atom_type_description
_atom_type_scat_dispersion_real
_atom_type_scat_dispersion_imag
_atom_type_scat_source
C C 0.0033 0.0016 'International Tables Vol C Tables 4.2.6.8 and 6.1.1.4'
H H 0.0000 0.0000 'International Tables Vol C Tables 4.2.6.8 and 6.1.1.4'
N N 0.0061 0.0033 'International Tables Vol C Tables 4.2.6.8 and 6.1.1.4'
O O 0.0106 0.0060 'International Tables Vol C Tables 4.2.6.8 and 6.1.1.4'
S S 0.1246 0.1234 'International Tables Vol C Tables 4.2.6.8 and 6.1.1.4'

loop_
_geom_angle_atom_site_label_1
_geom_angle_atom_site_label_2
_geom_angle_atom_site_label_3
_geom_angle
O2 S1 O1 119.91(10)
O2 S1 N1 106.03(9)
O1 S1 N1 106.84(10)
O2 S1 C12 107.62(11)
O1 S1 C12 108.37(10)
N1 S1 C12 107.49(10)
C2 N1 C1 110.35(17)
C2 N1 S1 120.75(14)
C1 N1 S1 117.13(15)
N1 C1 C4 104.06(17)
N1 C1 H1A 110.9
C4 C1 H1A 110.9
N1 C1 H1B 110.9
C4 C1 H1B 110.9
H1A C1 H1B 109.0
N1 C2 C3 104.45(17)
N1 C2 H2A 110.9
C3 C2 H2A 110.9
N1 C2 H2B 110.9
C3 C2 H2B 110.9
H2A C2 H2B 108.9
C8 C3 C2 114.42(17)
C8 C3 C4 113.52(18)
C2 C3 C4 102.75(17)
C8 C3 H3 108.6
C2 C3 H3 108.6
C4 C3 H3 108.6
C5 C4 C1 113.4(2)
C5 C4 C3 111.44(18)
C1 C4 C3 103.46(17)
C5 C4 H4 109.4
C1 C4 H4 109.4
C3 C4 H4 109.4
C6 C5 C4 123.9(2)
C6 C5 H5 118.0
C4 C5 H5 118.0
C5 C6 C7 125.6(2)
C5 C6 H6 117.2
C7 C6 H6 117.2
C6 C7 C8 111.48(19)
C6 C7 C11 110.0(2)
C8 C7 C11 115.0(2)
C6 C7 H7 106.6
C8 C7 H7 106.6
C11 C7 H7 106.6
C9 C8 C3 122.9(2)
C9 C8 C7 122.5(2)
C3 C8 C7 114.62(17)
C8 C9 C10 128.6(2)
C8 C9 H9 115.7
C10 C9 H9 115.7
C9 C10 H10A 109.5
C9 C10 H10B 109.5
H10A C10 H10B 109.5
C9 C10 H10C 109.5
H10A C10 H10C 109.5
H10B C10 H10C 109.5
C7 C11 H11A 109.5
C7 C11 H11B 109.5
H11A C11 H11B 109.5
C7 C11 H11C 109.5
H11A C11 H11C 109.5
H11B C11 H11C 109.5
C17 C12 C13 120.2(2)
C17 C12 S1 120.16(18)
C13 C12 S1 119.66(19)
C12 C13 C14 119.1(3)
C12 C13 H13 120.4
C14 C13 H13 120.4
C15 C14 C13 121.5(3)
C15 C14 H14 119.3
C13 C14 H14 119.3
C16 C15 C14 117.9(3)
C16 C15 C18 121.4(3)
C14 C15 C18 120.7(3)
C17 C16 C15 121.8(3)
C17 C16 H16 119.1
C15 C16 H16 119.1
C16 C17 C12 119.4(2)
C16 C17 H17 120.3
C12 C17 H17 120.3
C15 C18 H18A 109.5
C15 C18 H18B 109.5
H18A C18 H18B 109.5
C15 C18 H18C 109.5
H18A C18 H18C 109.5
H18B C18 H18C 109.5

loop_
_geom_bond_atom_site_label_1
_geom_bond_atom_site_label_2
_geom_bond_distance
S1 O2 1.4236(16)
S1 O1 1.4266(16)
S1 N1 1.6197(18)
S1 C12 1.761(2)
N1 C2 1.478(3)
N1 C1 1.481(3)
C1 C4 1.519(3)
C1 H1A 0.9700
C1 H1B 0.9700
C2 C3 1.523(3)
C2 H2A 0.9700
C2 H2B 0.9700
C3 C8 1.506(3)
C3 C4 1.529(3)
C3 H3 0.9800
C4 C5 1.487(3)
C4 H4 0.9800
C5 C6 1.309(3)
C5 H5 0.9300
C6 C7 1.496(3)
C6 H6 0.9300
C7 C8 1.518(3)
C7 C11 1.523(3)
C7 H7 0.9800
C8 C9 1.321(3)
C9 C10 1.496(3)
C9 H9 0.9300
C10 H10A 0.9600
C10 H10B 0.9600
C10 H10C 0.9600
C11 H11A 0.9600
C11 H11B 0.9600
C11 H11C 0.9600
C12 C17 1.380(3)
C12 C13 1.380(3)
C13 C14 1.383(4)
C13 H13 0.9300
C14 C15 1.382(4)
C14 H14 0.9300
C15 C16 1.376(4)
C15 C18 1.508(4)
C16 C17 1.373(4)
C16 H16 0.9300
C17 H17 0.9300
C18 H18A 0.9600
C18 H18B 0.9600
C18 H18C 0.9600

loop_
_geom_hbond_atom_site_label_D
_geom_hbond_atom_site_label_H
_geom_hbond_atom_site_label_A
_geom_hbond_distance_DH
_geom_hbond_distance_HA
_geom_hbond_distance_DA
_geom_hbond_angle_DHA
_geom_hbond_site_symmetry_A
C13 H13 O1 0.93 2.46 3.272(3) 145.3 3_777
C1 H1B O2 0.97 2.60 3.485(3) 151.8 3_676
C1 H1B O2 0.97 2.60 3.485(3) 151.8 3_676
C13 H13 O1 0.93 2.46 3.272(3) 145.3 3_777

loop_
_geom_torsion_atom_site_label_1
_geom_torsion_atom_site_label_2
_geom_torsion_atom_site_label_3
_geom_torsion_atom_site_label_4
_geom_torsion
O2 S1 N1 C2 -170.28(17)
O1 S1 N1 C2 -41.3(2)
C12 S1 N1 C2 74.85(19)
O2 S1 N1 C1 50.30(19)
O1 S1 N1 C1 179.28(16)
C12 S1 N1 C1 -64.58(18)
C2 N1 C1 C4 12.1(2)
S1 N1 C1 C4 155.51(16)
C1 N1 C2 C3 12.2(2)
S1 N1 C2 C3 -129.66(17)
N1 C2 C3 C8 -154.82(18)
N1 C2 C3 C4 -31.3(2)
N1 C1 C4 C5 89.5(2)
N1 C1 C4 C3 -31.4(2)
C8 C3 C4 C5 40.8(3)
C2 C3 C4 C5 -83.3(2)
C8 C3 C4 C1 163.00(18)
C2 C3 C4 C1 38.9(2)
C1 C4 C5 C6 -131.7(3)
C3 C4 C5 C6 -15.5(3)
C4 C5 C6 C7 -0.5(4)
C5 C6 C7 C8 -8.9(3)
C5 C6 C7 C11 -137.7(3)
C2 C3 C8 C9 -114.8(2)
C4 C3 C8 C9 127.6(2)
C2 C3 C8 C7 65.2(2)
C4 C3 C8 C7 -52.4(2)
C6 C7 C8 C9 -145.2(2)
C11 C7 C8 C9 -19.1(3)
C6 C7 C8 C3 34.8(3)
C11 C7 C8 C3 160.9(2)
C3 C8 C9 C10 2.0(4)
C7 C8 C9 C10 -178.0(2)
O2 S1 C12 C17 -14.8(2)
O1 S1 C12 C17 -145.89(18)
N1 S1 C12 C17 99.0(2)
O2 S1 C12 C13 166.53(18)
O1 S1 C12 C13 35.5(2)
N1 S1 C12 C13 -79.66(19)
C17 C12 C13 C14 -1.3(4)
S1 C12 C13 C14 177.38(19)
C12 C13 C14 C15 0.9(4)
C13 C14 C15 C16 0.1(4)
C13 C14 C15 C18 179.8(3)
C14 C15 C16 C17 -0.9(4)
C18 C15 C16 C17 179.4(2)
C15 C16 C17 C12 0.6(4)
C13 C12 C17 C16 0.5(3)
S1 C12 C17 C16 -178.12(18)
